data_7707567
loop_
_publ_author_name
'Jiang, Cheng-Gang'
'Yuan, Yan-Fang'
'Meng, Xiao-Yu'
'Zhou, Ke-Ke'
'Zhuang, Gui-Lin'
'Li, Bao'
'Zhang, Tianle'

_publ_section_title
;
 Thermally induced transformation of a Cu<sub>4</sub>I<sub>4</sub>-based
 cluster to a Cu<sub>2</sub>I<sub>2</sub>-based cluster under mild
 conditions.
;
_journal_issue 26
_journal_name_full 'Dalton transactions (Cambridge, England : 2003)'
_journal_page_first 9016
_journal_page_last 9020
_journal_paper_doi 10.1039/d1dt01527c
_journal_volume 50
_journal_year 2021
_chemical_formula_moiety 'C52 H48 Cu4 I4 N4 S4, 2(C H2 Cl2)'
_chemical_formula_sum 'C54 H52 Cl4 Cu4 I4 N4 S4'
_chemical_formula_weight 1788.84
_space_group_crystal_system triclinic
_space_group_IT_number 2
_space_group_name_Hall '-P 1'
_space_group_name_H-M_alt 'P -1'
_atom_sites_solution_hydrogens geom
_atom_sites_solution_primary dual
_audit_creation_date 2019-07-15
_audit_creation_method
;
Olex2 1.2
(compiled 2017.03.28 svn.r3405 for OlexSys, GUI svn.r5335)
;
_audit_update_record
;
2021-04-27 deposited with the CCDC.	2021-06-04 downloaded from the CCDC.
;
_cell_angle_alpha 78.78(3)
_cell_angle_beta 75.53(3)
_cell_angle_gamma 65.58(3)
_cell_formula_units_Z 1
_cell_length_a 10.284(2)
_cell_length_b 11.994(2)
_cell_length_c 13.416(3)
_cell_measurement_reflns_used 27589
_cell_measurement_temperature 100(2)
_cell_measurement_theta_max 27.50
_cell_measurement_theta_min 3.04
_cell_volume 1451.1(6)
_computing_molecular_graphics 'Olex2 (Dolomanov et al., 2009)'
_computing_publication_material 'Olex2 (Dolomanov et al., 2009)'
_computing_structure_refinement 'ShelXL (Sheldrick, 2015)'
_computing_structure_solution 'ShelXT (Sheldrick, 2015)'
_diffrn_ambient_temperature 100(2)
_diffrn_measured_fraction_theta_full 0.975
_diffrn_measured_fraction_theta_max 0.975
_diffrn_measurement_device_type 'Bruker APEX-II CCD'
_diffrn_measurement_method '\w scans'
_diffrn_radiation_type MoK\a
_diffrn_radiation_wavelength 0.71073
_diffrn_reflns_av_R_equivalents 0.058
_diffrn_reflns_av_unetI/netI 0.0167
_diffrn_reflns_Laue_measured_fraction_full 0.975
_diffrn_reflns_Laue_measured_fraction_max 0.975
_diffrn_reflns_limit_h_max 12
_diffrn_reflns_limit_k_max 14
_diffrn_reflns_limit_l_max 15
_diffrn_reflns_number 4993
_diffrn_reflns_point_group_measured_fraction_full 0.975
_diffrn_reflns_point_group_measured_fraction_max 0.975
_diffrn_reflns_theta_full 24.999
_diffrn_reflns_theta_max 24.999
_diffrn_reflns_theta_min 1.875
_diffrn_standards_number 0
_exptl_absorpt_coefficient_mu 3.943
_exptl_absorpt_correction_type none
_exptl_crystal_colour 'light yellow'
_exptl_crystal_colour_modifier light
_exptl_crystal_colour_primary yellow
_exptl_crystal_density_diffrn 2.047
_exptl_crystal_description needle
_exptl_crystal_F_000 864
_refine_diff_density_max 3.229
_refine_diff_density_min -2.079
_refine_diff_density_rms 0.213
_refine_ls_extinction_method none
_refine_ls_goodness_of_fit_ref 1.001
_refine_ls_hydrogen_treatment constr
_refine_ls_matrix_type full
_refine_ls_number_parameters 334
_refine_ls_number_reflns 4993
_refine_ls_number_restraints 0
_refine_ls_restrained_S_all 1.001
_refine_ls_R_factor_all 0.0525
_refine_ls_R_factor_gt 0.0525
_refine_ls_shift/su_max 0.001
_refine_ls_shift/su_mean 0.000
_refine_ls_structure_factor_coef Fsqd
_refine_ls_weighting_details 'w=1/[\s^2^(Fo^2^)+(0.1242P)^2^+8.0836P] where P=(Fo^2^+2Fc^2^)/3'
_refine_ls_weighting_scheme calc
_refine_ls_wR_factor_gt 0.1574
_refine_ls_wR_factor_ref 0.1574
_reflns_Friedel_coverage 0.000
_reflns_number_gt 4975
_reflns_number_total 4993
_reflns_threshold_expression 'I > 2\s(I)'
_cod_data_source_file d1dt01527c2.cif
_cod_data_source_block 2
_cod_depositor_comments 'Adding full bibliography for 7707567--7707568.cif.'
_cod_original_cell_volume 1451.2(6)
_cod_database_code 7707567
_shelx_shelxl_version_number 2014/7
_shelx_space_group_comment
;
The symmetry employed for this shelxl refinement is uniquely defined
by the following loop, which should always be used as a source of
symmetry information in preference to the above space-group names.
They are only intended as comments.
;
_olex2_refinement_description
;
1. Fixed Uiso
 At 1.2 times of:
  All C(H) groups, All C(H,H) groups
2.a Secondary CH2 refined with riding coordinates:
 C19(H19A,H19B), C7(H7A,H7B), C8(H8A,H8B), C20(H20A,H20B), C27(H27A,H27B)
2.b Aromatic/amide H refined with riding coordinates:
 C24(H24), C11(H11), C22(H22), C12(H12), C23(H23), C17(H17), C10(H10), C1(H1),
 C2(H2), C16(H16), C3(H3), C15(H15), C26(H26), C5(H5), C6(H6), C25(H25)
;
_olex2_submission_special_instructions 'No special instructions were received'

loop_
_space_group_symop_operation_xyz
'x, y, z'
'-x, -y, -z'

loop_
_atom_site_label
_atom_site_type_symbol
_atom_site_fract_x
_atom_site_fract_y
_atom_site_fract_z
_atom_site_U_iso_or_equiv
_atom_site_adp_type
_atom_site_occupancy
_atom_site_site_symmetry_order
_atom_site_calc_flag
_atom_site_refinement_flags_posn
_atom_site_refinement_flags_adp
_atom_site_refinement_flags_occupancy
_atom_site_disorder_assembly
_atom_site_disorder_group
I1 I 0.82589(4) 0.70710(3) 0.43138(3) 0.02165(17) Uani 1 1 d . . . . .
I2 I 0.44541(4) 0.91915(3) 0.66009(3) 0.02299(17) Uani 1 1 d . . . . .
Cu1 Cu 0.58763(7) 0.72184(6) 0.55778(5) 0.0214(2) Uani 1 1 d . . . . .
Cu2 Cu 0.34285(8) 1.07907(7) 0.50436(6) 0.0262(2) Uani 1 1 d . . . . .
S1 S 0.21462(15) 0.99507(14) 0.44156(12) 0.0250(3) Uani 1 1 d . . . . .
S2 S 0.86222(19) 0.58107(18) 0.83316(14) 0.0389(4) Uani 1 1 d . . . . .
Cl2 Cl 0.1057(4) 0.6820(3) 0.8393(3) 0.0986(10) Uani 1 1 d . . . . .
Cl1 Cl 0.3356(5) 0.6659(5) 0.9370(3) 0.1164(13) Uani 1 1 d . . . . .
N1 N 0.4201(5) 0.6805(4) 0.5353(4) 0.0190(10) Uani 1 1 d . . . . .
N2 N 0.6080(5) 0.5689(4) 0.6649(4) 0.0219(10) Uani 1 1 d . . . . .
C18 C 0.7105(7) 0.5118(6) 0.7231(5) 0.0265(13) Uani 1 1 d . . . . .
C13 C 0.3997(6) 0.5867(5) 0.6011(4) 0.0227(12) Uani 1 1 d . . . . .
C9 C 0.3254(6) 0.7435(5) 0.4730(5) 0.0219(12) Uani 1 1 d . . . . .
C14 C 0.5086(6) 0.5186(5) 0.6705(5) 0.0228(12) Uani 1 1 d . . . . .
C4 C 0.1330(7) 1.0254(6) 0.2506(5) 0.0268(13) Uani 1 1 d . . . . .
C19 C 0.8149(7) 0.5742(7) 0.7143(5) 0.0319(14) Uani 1 1 d . . . . .
H19A H 0.7718 0.6594 0.6818 0.038 Uiso 1 1 calc R . . . .
H19B H 0.9057 0.5308 0.6667 0.038 Uiso 1 1 calc R . . . .
C24 C 0.6984(8) 0.8079(6) 1.1666(6) 0.0345(15) Uani 1 1 d . . . . .
H24 H 0.7016 0.8433 1.2230 0.041 Uiso 1 1 calc R . . . .
C11 C 0.1883(7) 0.6174(6) 0.5397(5) 0.0287(13) Uani 1 1 d . . . . .
H11 H 0.1092 0.5954 0.5407 0.034 Uiso 1 1 calc R . . . .
C22 C 0.5835(7) 0.8166(7) 1.0315(6) 0.0380(16) Uani 1 1 d . . . . .
H22 H 0.5061 0.8594 0.9946 0.046 Uiso 1 1 calc R . . . .
C12 C 0.2858(7) 0.5518(6) 0.6049(5) 0.0283(13) Uani 1 1 d . . . . .
H12 H 0.2749 0.4842 0.6514 0.034 Uiso 1 1 calc R . . . .
C21 C 0.6899(8) 0.7073(7) 1.0006(5) 0.0364(15) Uani 1 1 d . . . . .
C23 C 0.5873(8) 0.8651(7) 1.1149(6) 0.0358(15) Uani 1 1 d . . . . .
H23 H 0.5111 0.9395 1.1364 0.043 Uiso 1 1 calc R . . . .
C17 C 0.7199(7) 0.4056(6) 0.7880(5) 0.0326(14) Uani 1 1 d . . . . .
H17 H 0.7949 0.3670 0.8275 0.039 Uiso 1 1 calc R . . . .
C10 C 0.2068(7) 0.7150(6) 0.4733(5) 0.0268(13) Uani 1 1 d . . . . .
H10 H 0.1402 0.7620 0.4285 0.032 Uiso 1 1 calc R . . . .
C1 C 0.0574(8) 0.9183(6) 0.1199(5) 0.0359(15) Uani 1 1 d . . . . .
H1 H 0.0333 0.8800 0.0754 0.043 Uiso 1 1 calc R . . . .
C7 C 0.1742(7) 1.0870(6) 0.3189(6) 0.0316(14) Uani 1 1 d . . . . .
H7A H 0.0934 1.1668 0.3338 0.038 Uiso 1 1 calc R . . . .
H7B H 0.2606 1.1045 0.2807 0.038 Uiso 1 1 calc R . . . .
C8 C 0.3505(6) 0.8485(5) 0.3984(5) 0.0223(12) Uani 1 1 d . . . . .
H8A H 0.3429 0.8412 0.3280 0.027 Uiso 1 1 calc R . . . .
H8B H 0.4492 0.8447 0.3958 0.027 Uiso 1 1 calc R . . . .
C2 C -0.0117(7) 0.9232(7) 0.2217(5) 0.0342(15) Uani 1 1 d . . . . .
H2 H -0.0840 0.8895 0.2475 0.041 Uiso 1 1 calc R . . . .
C16 C 0.6169(8) 0.3563(6) 0.7943(5) 0.0349(15) Uani 1 1 d . . . . .
H16 H 0.6197 0.2838 0.8390 0.042 Uiso 1 1 calc R . . . .
C3 C 0.0257(7) 0.9787(6) 0.2874(5) 0.0309(14) Uani 1 1 d . . . . .
H3 H -0.0232 0.9840 0.3575 0.037 Uiso 1 1 calc R . . . .
C15 C 0.5100(8) 0.4140(6) 0.7348(5) 0.0297(13) Uani 1 1 d . . . . .
H15 H 0.4386 0.3817 0.7383 0.036 Uiso 1 1 calc R . . . .
C20 C 0.6809(8) 0.6591(7) 0.9073(6) 0.0411(17) Uani 1 1 d . . . . .
H20A H 0.6231 0.7284 0.8626 0.049 Uiso 1 1 calc R . . . .
H20B H 0.6309 0.6009 0.9305 0.049 Uiso 1 1 calc R . . . .
C26 C 0.8045(9) 0.6464(7) 1.0547(6) 0.0423(18) Uani 1 1 d . . . . .
H26 H 0.8792 0.5706 1.0347 0.051 Uiso 1 1 calc R . . . .
C5 C 0.1982(7) 1.0234(7) 0.1467(6) 0.0353(15) Uani 1 1 d . . . . .
H5 H 0.2681 1.0596 0.1199 0.042 Uiso 1 1 calc R . . . .
C6 C 0.1611(8) 0.9681(7) 0.0817(6) 0.0386(16) Uani 1 1 d . . . . .
H6 H 0.2075 0.9649 0.0109 0.046 Uiso 1 1 calc R . . . .
C25 C 0.8084(8) 0.6972(7) 1.1375(6) 0.0406(17) Uani 1 1 d . . . . .
H25 H 0.8861 0.6566 1.1744 0.049 Uiso 1 1 calc R . . . .
C27 C 0.2119(16) 0.7465(12) 0.8404(11) 0.102(5) Uani 1 1 d . . . . .
H27A H 0.1533 0.8324 0.8566 0.122 Uiso 1 1 calc R . . . .
H27B H 0.2721 0.7494 0.7704 0.122 Uiso 1 1 calc R . . . .

loop_
_atom_site_aniso_label
_atom_site_aniso_U_11
_atom_site_aniso_U_22
_atom_site_aniso_U_33
_atom_site_aniso_U_23
_atom_site_aniso_U_13
_atom_site_aniso_U_12
I1 0.0172(2) 0.0194(3) 0.0247(3) -0.00464(16) -0.00313(16) -0.00286(17)
I2 0.0216(2) 0.0191(3) 0.0240(3) -0.00615(16) -0.00432(17) -0.00202(17)
Cu1 0.0175(4) 0.0197(4) 0.0258(4) -0.0026(3) -0.0063(3) -0.0045(3)
Cu2 0.0268(4) 0.0217(4) 0.0290(4) -0.0072(3) -0.0062(3) -0.0056(3)
S1 0.0197(7) 0.0225(7) 0.0299(8) -0.0064(6) -0.0066(6) -0.0025(6)
S2 0.0321(9) 0.0452(10) 0.0341(9) -0.0105(7) -0.0141(7) -0.0027(8)
Cl2 0.088(2) 0.084(2) 0.109(3) -0.0069(19) -0.0130(19) -0.0243(18)
Cl1 0.095(3) 0.151(4) 0.092(3) -0.013(2) -0.013(2) -0.039(3)
N1 0.016(2) 0.017(2) 0.021(2) -0.0051(18) -0.0029(18) -0.0026(18)
N2 0.020(2) 0.020(2) 0.021(2) -0.0075(19) -0.0041(19) -0.0011(19)
C18 0.026(3) 0.028(3) 0.021(3) -0.008(2) -0.006(2) -0.003(3)
C13 0.022(3) 0.023(3) 0.023(3) -0.009(2) 0.000(2) -0.008(2)
C9 0.017(3) 0.017(3) 0.028(3) -0.008(2) -0.006(2) 0.000(2)
C14 0.023(3) 0.018(3) 0.023(3) -0.007(2) 0.000(2) -0.004(2)
C4 0.020(3) 0.029(3) 0.028(3) 0.007(2) -0.013(2) -0.006(2)
C19 0.022(3) 0.043(4) 0.028(3) -0.004(3) -0.009(2) -0.007(3)
C24 0.032(3) 0.034(4) 0.037(4) -0.012(3) -0.006(3) -0.008(3)
C11 0.021(3) 0.029(3) 0.039(4) -0.011(3) -0.006(3) -0.008(2)
C22 0.022(3) 0.045(4) 0.037(4) -0.001(3) -0.008(3) -0.003(3)
C12 0.026(3) 0.025(3) 0.034(3) -0.005(3) -0.003(3) -0.011(3)
C21 0.041(4) 0.040(4) 0.033(4) -0.004(3) -0.011(3) -0.017(3)
C23 0.029(3) 0.028(3) 0.039(4) -0.001(3) -0.004(3) -0.003(3)
C17 0.033(3) 0.030(3) 0.026(3) -0.004(3) -0.008(3) -0.001(3)
C10 0.022(3) 0.027(3) 0.033(3) -0.008(3) -0.008(2) -0.007(2)
C1 0.039(4) 0.032(4) 0.034(4) 0.003(3) -0.021(3) -0.005(3)
C7 0.029(3) 0.021(3) 0.043(4) 0.003(3) -0.017(3) -0.005(3)
C8 0.021(3) 0.018(3) 0.023(3) -0.001(2) -0.006(2) -0.003(2)
C2 0.024(3) 0.040(4) 0.034(4) 0.006(3) -0.010(3) -0.011(3)
C16 0.045(4) 0.024(3) 0.028(3) 0.002(3) -0.004(3) -0.009(3)
C3 0.027(3) 0.036(4) 0.027(3) 0.000(3) -0.012(3) -0.007(3)
C15 0.038(4) 0.027(3) 0.023(3) -0.002(2) -0.002(3) -0.014(3)
C20 0.036(4) 0.043(4) 0.042(4) -0.012(3) -0.010(3) -0.007(3)
C26 0.046(4) 0.035(4) 0.030(4) -0.007(3) -0.012(3) 0.005(3)
C5 0.021(3) 0.039(4) 0.038(4) 0.007(3) -0.009(3) -0.006(3)
C6 0.029(3) 0.048(4) 0.028(3) 0.002(3) -0.004(3) -0.009(3)
C25 0.034(4) 0.045(4) 0.035(4) -0.014(3) -0.018(3) 0.004(3)
C27 0.105(11) 0.070(8) 0.092(10) -0.022(7) 0.021(8) -0.012(7)

loop_
_atom_type_symbol
_atom_type_description
_atom_type_scat_dispersion_real
_atom_type_scat_dispersion_imag
_atom_type_scat_source
C C 0.0033 0.0016 'International Tables Vol C Tables 4.2.6.8 and 6.1.1.4'
N N 0.0061 0.0033 'International Tables Vol C Tables 4.2.6.8 and 6.1.1.4'
S S 0.1246 0.1234 'International Tables Vol C Tables 4.2.6.8 and 6.1.1.4'
Cu Cu 0.3201 1.2651 'International Tables Vol C Tables 4.2.6.8 and 6.1.1.4'
I I -0.4742 1.8119 'International Tables Vol C Tables 4.2.6.8 and 6.1.1.4'
Cl Cl 0.1484 0.1585 'International Tables Vol C Tables 4.2.6.8 and 6.1.1.4'
H H 0.0000 0.0000 'International Tables Vol C Tables 4.2.6.8 and 6.1.1.4'

loop_
_geom_angle_atom_site_label_1
_geom_angle_atom_site_label_2
_geom_angle_atom_site_label_3
_geom_angle
_geom_angle_site_symmetry_1
_geom_angle_site_symmetry_3
_geom_angle_publ_flag
Cu1 I1 Cu2 62.77(4) . 2_676 ?
Cu1 I2 Cu2 60.56(4) . 2_676 ?
Cu1 I2 Cu2 97.97(4) . . ?
Cu2 I2 Cu2 67.88(4) . 2_676 ?
I1 Cu1 I2 117.99(4) . . ?
I1 Cu1 Cu2 59.22(4) . 2_676 ?
I2 Cu1 Cu2 60.43(3) . 2_676 ?
N1 Cu1 I1 127.86(13) . . ?
N1 Cu1 I2 102.64(13) . . ?
N1 Cu1 Cu2 132.26(14) . 2_676 ?
N2 Cu1 I1 113.59(14) . . ?
N2 Cu1 I2 107.42(13) . . ?
N2 Cu1 Cu2 145.41(14) . 2_676 ?
N2 Cu1 N1 80.46(19) . . ?
I1 Cu2 I2 110.48(4) 2_676 . ?
I1 Cu2 I2 115.44(4) 2_676 2_676 ?
I1 Cu2 Cu1 58.01(3) 2_676 2_676 ?
I1 Cu2 Cu2 134.31(5) 2_676 2_676 ?
I2 Cu2 I2 112.12(4) . 2_676 ?
I2 Cu2 Cu1 59.01(4) 2_676 2_676 ?
I2 Cu2 Cu1 120.84(4) . 2_676 ?
I2 Cu2 Cu2 56.67(4) . 2_676 ?
I2 Cu2 Cu2 55.45(4) 2_676 2_676 ?
Cu1 Cu2 Cu2 89.51(5) 2_676 2_676 ?
S1 Cu2 I1 111.30(5) . 2_676 ?
S1 Cu2 I2 105.16(5) . . ?
S1 Cu2 I2 101.53(5) . 2_676 ?
S1 Cu2 Cu1 133.80(5) . 2_676 ?
S1 Cu2 Cu2 114.38(6) . 2_676 ?
C7 S1 Cu2 105.9(2) . . ?
C8 S1 Cu2 104.8(2) . . ?
C8 S1 C7 102.1(3) . . ?
C19 S2 C20 99.9(3) . . ?
C13 N1 Cu1 113.5(4) . . ?
C9 N1 Cu1 127.5(4) . . ?
C9 N1 C13 118.5(5) . . ?
C18 N2 Cu1 127.6(4) . . ?
C18 N2 C14 118.0(5) . . ?
C14 N2 Cu1 114.3(4) . . ?
N2 C18 C19 114.9(6) . . ?
N2 C18 C17 123.2(6) . . ?
C17 C18 C19 121.9(6) . . ?
N1 C13 C14 116.8(5) . . ?
N1 C13 C12 122.5(6) . . ?
C12 C13 C14 120.7(6) . . ?
N1 C9 C10 122.4(6) . . ?
N1 C9 C8 118.0(5) . . ?
C10 C9 C8 119.6(5) . . ?
N2 C14 C13 114.6(5) . . ?
N2 C14 C15 122.0(6) . . ?
C15 C14 C13 123.4(6) . . ?
C3 C4 C7 121.6(6) . . ?
C3 C4 C5 119.5(6) . . ?
C5 C4 C7 118.8(6) . . ?
S2 C19 H19A 108.1 . . ?
S2 C19 H19B 108.1 . . ?
C18 C19 S2 116.7(5) . . ?
C18 C19 H19A 108.1 . . ?
C18 C19 H19B 108.1 . . ?
H19A C19 H19B 107.3 . . ?
C23 C24 H24 119.9 . . ?
C23 C24 C25 120.2(7) . . ?
C25 C24 H24 119.9 . . ?
C12 C11 H11 120.3 . . ?
C10 C11 H11 120.3 . . ?
C10 C11 C12 119.4(6) . . ?
C21 C22 H22 119.5 . . ?
C23 C22 H22 119.5 . . ?
C23 C22 C21 121.0(7) . . ?
C13 C12 H12 120.7 . . ?
C11 C12 C13 118.6(6) . . ?
C11 C12 H12 120.7 . . ?
C22 C21 C20 118.7(6) . . ?
C22 C21 C26 118.8(7) . . ?
C26 C21 C20 122.5(7) . . ?
C24 C23 C22 120.5(7) . . ?
C24 C23 H23 119.7 . . ?
C22 C23 H23 119.7 . . ?
C18 C17 H17 120.8 . . ?
C18 C17 C16 118.3(6) . . ?
C16 C17 H17 120.8 . . ?
C9 C10 H10 120.7 . . ?
C11 C10 C9 118.7(6) . . ?
C11 C10 H10 120.7 . . ?
C2 C1 H1 119.6 . . ?
C2 C1 C6 120.7(7) . . ?
C6 C1 H1 119.6 . . ?
S1 C7 H7A 108.8 . . ?
S1 C7 H7B 108.8 . . ?
C4 C7 S1 113.7(4) . . ?
C4 C7 H7A 108.8 . . ?
C4 C7 H7B 108.8 . . ?
H7A C7 H7B 107.7 . . ?
S1 C8 H8A 109.8 . . ?
S1 C8 H8B 109.8 . . ?
C9 C8 S1 109.4(4) . . ?
C9 C8 H8A 109.8 . . ?
C9 C8 H8B 109.8 . . ?
H8A C8 H8B 108.2 . . ?
C1 C2 H2 120.3 . . ?
C1 C2 C3 119.4(6) . . ?
C3 C2 H2 120.3 . . ?
C17 C16 H16 120.3 . . ?
C15 C16 C17 119.4(6) . . ?
C15 C16 H16 120.3 . . ?
C4 C3 C2 120.4(6) . . ?
C4 C3 H3 119.8 . . ?
C2 C3 H3 119.8 . . ?
C14 C15 C16 119.1(6) . . ?
C14 C15 H15 120.4 . . ?
C16 C15 H15 120.4 . . ?
S2 C20 H20A 109.5 . . ?
S2 C20 H20B 109.5 . . ?
C21 C20 S2 110.9(5) . . ?
C21 C20 H20A 109.5 . . ?
C21 C20 H20B 109.5 . . ?
H20A C20 H20B 108.1 . . ?
C21 C26 H26 120.2 . . ?
C25 C26 C21 119.6(7) . . ?
C25 C26 H26 120.2 . . ?
C4 C5 H5 120.0 . . ?
C4 C5 C6 120.0(6) . . ?
C6 C5 H5 120.0 . . ?
C1 C6 C5 120.0(7) . . ?
C1 C6 H6 120.0 . . ?
C5 C6 H6 120.0 . . ?
C24 C25 H25 120.1 . . ?
C26 C25 C24 119.9(7) . . ?
C26 C25 H25 120.1 . . ?
Cl2 C27 Cl1 113.3(8) . . ?
Cl2 C27 H27A 108.9 . . ?
Cl2 C27 H27B 108.9 . . ?
Cl1 C27 H27A 108.9 . . ?
Cl1 C27 H27B 108.9 . . ?
H27A C27 H27B 107.7 . . ?

loop_
_geom_bond_atom_site_label_1
_geom_bond_atom_site_label_2
_geom_bond_distance
_geom_bond_site_symmetry_2
_geom_bond_publ_flag
I1 Cu1 2.5676(12) . ?
I1 Cu2 2.6010(13) 2_676 ?
I2 Cu1 2.6501(13) . ?
I2 Cu2 2.6506(13) . ?
I2 Cu2 2.6887(13) 2_676 ?
Cu1 Cu2 2.6920(13) 2_676 ?
Cu1 N1 2.081(5) . ?
Cu1 N2 2.069(5) . ?
Cu2 I1 2.6010(13) 2_676 ?
Cu2 I2 2.6887(13) 2_676 ?
Cu2 Cu1 2.6920(13) 2_676 ?
Cu2 Cu2 2.9811(19) 2_676 ?
Cu2 S1 2.3341(17) . ?
S1 C7 1.832(7) . ?
S1 C8 1.827(6) . ?
S2 C19 1.805(7) . ?
S2 C20 1.826(8) . ?
Cl2 C27 1.582(17) . ?
Cl1 C27 1.886(17) . ?
N1 C13 1.343(8) . ?
N1 C9 1.331(8) . ?
N2 C18 1.341(8) . ?
N2 C14 1.367(8) . ?
C18 C19 1.514(9) . ?
C18 C17 1.378(10) . ?
C13 C14 1.503(9) . ?
C13 C12 1.384(9) . ?
C9 C10 1.395(8) . ?
C9 C8 1.517(8) . ?
C14 C15 1.374(9) . ?
C4 C7 1.511(9) . ?
C4 C3 1.381(9) . ?
C4 C5 1.387(10) . ?
C19 H19A 0.9900 . ?
C19 H19B 0.9900 . ?
C24 H24 0.9500 . ?
C24 C23 1.349(10) . ?
C24 C25 1.391(10) . ?
C11 H11 0.9500 . ?
C11 C12 1.382(9) . ?
C11 C10 1.376(10) . ?
C22 H22 0.9500 . ?
C22 C21 1.374(10) . ?
C22 C23 1.373(11) . ?
C12 H12 0.9500 . ?
C21 C20 1.514(10) . ?
C21 C26 1.400(10) . ?
C23 H23 0.9500 . ?
C17 H17 0.9500 . ?
C17 C16 1.390(10) . ?
C10 H10 0.9500 . ?
C1 H1 0.9500 . ?
C1 C2 1.372(10) . ?
C1 C6 1.376(11) . ?
C7 H7A 0.9900 . ?
C7 H7B 0.9900 . ?
C8 H8A 0.9900 . ?
C8 H8B 0.9900 . ?
C2 H2 0.9500 . ?
C2 C3 1.405(10) . ?
C16 H16 0.9500 . ?
C16 C15 1.386(10) . ?
C3 H3 0.9500 . ?
C15 H15 0.9500 . ?
C20 H20A 0.9900 . ?
C20 H20B 0.9900 . ?
C26 H26 0.9500 . ?
C26 C25 1.382(10) . ?
C5 H5 0.9500 . ?
C5 C6 1.395(11) . ?
C6 H6 0.9500 . ?
C25 H25 0.9500 . ?
C27 H27A 0.9900 . ?
C27 H27B 0.9900 . ?
